data_8102360
loop_
_publ_author_name
'Yu-Feng Li'
'Fang-Fang Jian'

_publ_section_title
;
 Crystal structure of 2,2-dichlorobenzylideneazine, C8H6Cl2N
;
_journal_issue 4
_journal_name_full 'Zeitschrift f\"ur Kristallographie - New Crystal Structures'
_journal_page_first 471
_journal_volume 223
_journal_year 2008
_chemical_formula_moiety 'C8 H6 Cl2 N'
_chemical_formula_sum 'C8 H6 Cl2 N'
_chemical_formula_weight 187.04
_space_group_IT_number 14
_symmetry_cell_setting monoclinic
_symmetry_space_group_name_Hall '-P 2ybc'
_symmetry_space_group_name_H-M 'P 1 21/c 1'
_atom_sites_solution_hydrogens geom
_atom_sites_solution_primary direct
_atom_sites_solution_secondary difmap
_audit_creation_method SHELXL-97
_cell_angle_alpha 90.00
_cell_angle_beta 99.18(3)
_cell_angle_gamma 90.00
_cell_formula_units_Z 4
_cell_length_a 13.685(3)
_cell_length_b 4.0625(8)
_cell_length_c 14.857(3)
_cell_measurement_reflns_used 25
_cell_measurement_temperature 293(2)
_cell_measurement_theta_max 27.02
_cell_measurement_theta_min 2.78
_cell_volume 815.4(3)
_computing_cell_refinement 'CAD-4 Software'
_computing_data_collection 'CAD-4 Software (Enraf-Nonius, 1989)'
_computing_data_reduction 'NRCVAX (Gabe et al., 1989)'
_computing_molecular_graphics 'SHELXTL/PC(Sheldrick, 1990)'
_computing_publication_material 'WinGX (Farrugia, 1999)'
_computing_structure_refinement 'SHELXL-97 (Sheldrick, 1997)'
_computing_structure_solution 'SHELXS-97 (Sheldrick, 1990)'
_diffrn_ambient_temperature 293(2)
_diffrn_measured_fraction_theta_full 0.96
_diffrn_measured_fraction_theta_max 0.947
_diffrn_measurement_device_type 'Enraf-Nonius CAD-4 diffractometer'
_diffrn_measurement_method 'omega scans'
_diffrn_radiation_monochromator graphite
_diffrn_radiation_source 'fine-focus sealed tube'
_diffrn_radiation_type MoK\a
_diffrn_radiation_wavelength 0.71073
_diffrn_reflns_av_R_equivalents 0.0175
_diffrn_reflns_av_sigmaI/netI 0.0255
_diffrn_reflns_limit_h_max 17
_diffrn_reflns_limit_h_min -17
_diffrn_reflns_limit_k_max 5
_diffrn_reflns_limit_k_min -5
_diffrn_reflns_limit_l_max 18
_diffrn_reflns_limit_l_min -13
_diffrn_reflns_number 3588
_diffrn_reflns_theta_full 27.02
_diffrn_reflns_theta_max 27.02
_diffrn_reflns_theta_min 2.78
_diffrn_standards_decay_% 0
_diffrn_standards_interval_count 100
_diffrn_standards_number 3
_exptl_absorpt_coefficient_mu 0.722
_exptl_absorpt_correction_type none
_exptl_crystal_colour yellow
_exptl_crystal_density_diffrn 1.524
_exptl_crystal_density_meas ?
_exptl_crystal_density_method 'not measured'
_exptl_crystal_description block
_exptl_crystal_F_000 380
_exptl_crystal_size_max 0.25
_exptl_crystal_size_mid 0.20
_exptl_crystal_size_min 0.18
_refine_diff_density_max 0.367
_refine_diff_density_min -0.147
_refine_diff_density_rms 0.056
_refine_ls_extinction_method none
_refine_ls_goodness_of_fit_ref 1.044
_refine_ls_hydrogen_treatment constr
_refine_ls_matrix_type full
_refine_ls_number_parameters 100
_refine_ls_number_reflns 1697
_refine_ls_number_restraints 0
_refine_ls_restrained_S_all 1.044
_refine_ls_R_factor_all 0.0533
_refine_ls_R_factor_gt 0.0447
_refine_ls_shift/su_max 0.000
_refine_ls_shift/su_mean 0.000
_refine_ls_structure_factor_coef Fsqd
_refine_ls_weighting_details 'calc w=1/[\s^2^(Fo^2^)+(0.0713P)^2^+0.1584P] where P=(Fo^2^+2Fc^2^)/3'
_refine_ls_weighting_scheme calc
_refine_ls_wR_factor_gt 0.1168
_refine_ls_wR_factor_ref 0.1239
_reflns_number_gt 1409
_reflns_number_total 1697
_reflns_threshold_expression >2sigma(I)
_cod_data_source_file 1267-2432.cff
_cod_data_source_block qj0698
_cod_depositor_comments
;
The following automatic conversions were performed:
'_symmetry_cell_setting' value 'Monoclinic' changed to 'monoclinic'
according to '/home/saulius/struct/CIF-dictionaries/cif_core.dic'
dictionary named 'cif_core.dic' version 2.4.1 from 2010-06-29.

Automatic conversion script
Id: cif_fix_enum 1555 2011-01-17 13:19:09Z saulius 

The following automatic conversions were performed:

'_exptl_crystal_density_meas' value 'not measured' was changed to '?'
- the value is perceived as not measured.

Automatic conversion script
Id: cif_fix_values 3008 2015-01-20 13:52:24Z robertas 
;
_cod_original_sg_symbol_Hall '-P 2ybc '
_cod_original_sg_symbol_H-M P21/c
_cod_database_code 8102360

loop_
_symmetry_equiv_pos_as_xyz
'x, y, z'
'-x, y+1/2, -z+1/2'
'-x, -y, -z'
'x, -y-1/2, z-1/2'

loop_
_atom_site_label
_atom_site_type_symbol
_atom_site_fract_x
_atom_site_fract_y
_atom_site_fract_z
_atom_site_U_iso_or_equiv
_atom_site_adp_type
_atom_site_occupancy
_atom_site_symmetry_multiplicity
_atom_site_calc_flag
_atom_site_refinement_flags
_atom_site_disorder_assembly
_atom_site_disorder_group
Cl1 Cl 0.52855(5) 0.13981(17) 0.36122(4) 0.0691(3) Uani 1 1 d . . .
Cl2 Cl 0.70006(5) 0.2816(2) 0.24812(4) 0.0742(3) Uani 1 1 d . . .
N1 N 0.95646(13) 0.9232(5) 0.47905(12) 0.0555(5) Uani 1 1 d . . .
C1 C 0.9269(2) 0.8330(8) 0.63660(17) 0.0708(7) Uani 1 1 d . . .
H1B H 0.9888 0.9459 0.6531 0.106 Uiso 1 1 calc R . .
H1C H 0.9320 0.6154 0.6621 0.106 Uiso 1 1 calc R . .
H1D H 0.8756 0.9520 0.6598 0.106 Uiso 1 1 calc R . .
C2 C 0.90234(16) 0.8107(5) 0.53473(14) 0.0483(5) Uani 1 1 d . . .
C3 C 0.80976(16) 0.6450(5) 0.49301(14) 0.0461(5) Uani 1 1 d . . .
C4 C 0.73307(17) 0.5801(6) 0.54189(14) 0.0539(5) Uani 1 1 d . . .
H4A H 0.7397 0.6427 0.6028 0.065 Uiso 1 1 calc R . .
C5 C 0.64739(18) 0.4245(6) 0.50162(15) 0.0571(6) Uani 1 1 d . . .
H5A H 0.5972 0.3828 0.5355 0.069 Uiso 1 1 calc R . .
C6 C 0.63613(16) 0.3309(5) 0.41144(15) 0.0497(5) Uani 1 1 d . . .
C7 C 0.71165(16) 0.3969(5) 0.36159(14) 0.0495(5) Uani 1 1 d . . .
C8 C 0.79664(16) 0.5504(5) 0.40142(14) 0.0501(5) Uani 1 1 d . . .
H8A H 0.8464 0.5924 0.3670 0.060 Uiso 1 1 calc R . .

loop_
_atom_site_aniso_label
_atom_site_aniso_U_11
_atom_site_aniso_U_22
_atom_site_aniso_U_33
_atom_site_aniso_U_23
_atom_site_aniso_U_13
_atom_site_aniso_U_12
Cl1 0.0587(4) 0.0764(5) 0.0702(4) 0.0005(3) 0.0045(3) -0.0118(3)
Cl2 0.0768(5) 0.0981(6) 0.0484(4) -0.0186(3) 0.0126(3) -0.0084(3)
N1 0.0527(11) 0.0608(12) 0.0522(11) 0.0013(9) 0.0061(8) -0.0032(8)
C1 0.0727(17) 0.0900(19) 0.0484(13) -0.0011(12) 0.0056(11) -0.0164(14)
C2 0.0508(12) 0.0469(11) 0.0470(11) 0.0010(9) 0.0076(9) 0.0080(9)
C3 0.0509(12) 0.0421(10) 0.0453(11) 0.0036(8) 0.0080(9) 0.0081(8)
C4 0.0613(14) 0.0601(13) 0.0413(11) 0.0029(9) 0.0111(9) 0.0016(10)
C5 0.0567(13) 0.0664(15) 0.0511(12) 0.0068(10) 0.0172(10) -0.0004(11)
C6 0.0482(12) 0.0473(11) 0.0527(12) 0.0056(9) 0.0054(9) 0.0041(9)
C7 0.0548(12) 0.0517(12) 0.0417(10) -0.0005(9) 0.0072(9) 0.0070(9)
C8 0.0508(12) 0.0547(12) 0.0469(11) 0.0003(9) 0.0137(9) 0.0042(9)

loop_
_atom_type_symbol
_atom_type_description
_atom_type_scat_dispersion_real
_atom_type_scat_dispersion_imag
_atom_type_scat_source
C C 0.0033 0.0016 'International Tables Vol C Tables 4.2.6.8 and 6.1.1.4'
H H 0.0000 0.0000 'International Tables Vol C Tables 4.2.6.8 and 6.1.1.4'
N N 0.0061 0.0033 'International Tables Vol C Tables 4.2.6.8 and 6.1.1.4'
Cl Cl 0.1484 0.1585 'International Tables Vol C Tables 4.2.6.8 and 6.1.1.4'

loop_
_geom_angle_atom_site_label_1
_geom_angle_atom_site_label_2
_geom_angle_atom_site_label_3
_geom_angle
_geom_angle_site_symmetry_1
_geom_angle_site_symmetry_3
_geom_angle_publ_flag
C2 N1 N1 114.3(2) . 3_776 ?
C2 C1 H1B 109.5 . . ?
C2 C1 H1C 109.5 . . ?
H1B C1 H1C 109.5 . . ?
C2 C1 H1D 109.5 . . ?
H1B C1 H1D 109.5 . . ?
H1C C1 H1D 109.5 . . ?
N1 C2 C3 115.89(19) . . ?
N1 C2 C1 124.8(2) . . ?
C3 C2 C1 119.3(2) . . ?
C4 C3 C8 117.7(2) . . ?
C4 C3 C2 122.23(19) . . ?
C8 C3 C2 120.07(19) . . ?
C5 C4 C3 121.2(2) . . ?
C5 C4 H4A 119.4 . . ?
C3 C4 H4A 119.4 . . ?
C6 C5 C4 120.2(2) . . ?
C6 C5 H5A 119.9 . . ?
C4 C5 H5A 119.9 . . ?
C5 C6 C7 119.2(2) . . ?
C5 C6 Cl1 120.01(18) . . ?
C7 C6 Cl1 120.79(17) . . ?
C8 C7 C6 120.68(19) . . ?
C8 C7 Cl2 118.92(16) . . ?
C6 C7 Cl2 120.39(18) . . ?
C7 C8 C3 120.98(19) . . ?
C7 C8 H8A 119.5 . . ?
C3 C8 H8A 119.5 . . ?

loop_
_geom_bond_atom_site_label_1
_geom_bond_atom_site_label_2
_geom_bond_distance
_geom_bond_site_symmetry_2
_geom_bond_publ_flag
Cl1 C6 1.725(2) . ?
Cl2 C7 1.732(2) . ?
N1 C2 1.280(3) . ?
N1 N1 1.400(4) 3_776 ?
C1 C2 1.500(3) . ?
C1 H1B 0.9600 . ?
C1 H1C 0.9600 . ?
C1 H1D 0.9600 . ?
C2 C3 1.480(3) . ?
C3 C4 1.393(3) . ?
C3 C8 1.398(3) . ?
C4 C5 1.382(3) . ?
C4 H4A 0.9300 . ?
C5 C6 1.378(3) . ?
C5 H5A 0.9300 . ?
C6 C7 1.390(3) . ?
C7 C8 1.368(3) . ?
C8 H8A 0.9300 . ?
